data_2201479
loop_
_publ_author_name
'Evain, Michel'
'Pauvert, Micka\"el'
'Collet, Sylvain'
'Guingant, Andre '

_publ_section_title
;
 A chiral oxazolidin-2-one-derived Reissert compound
;
_journal_issue 10
_journal_name_full 'Acta Crystallographica Section E'
_journal_page_first o1121
_journal_page_last o1122
_journal_paper_doi 10.1107/S1600536802016677
_journal_volume 58
_journal_year 2002
_chemical_formula_moiety 'C21 H17 N3 O3'
_chemical_formula_sum 'C21 H17 N3 O3'
_chemical_formula_weight 359.4
_chemical_name_systematic ' ?'
_space_group_IT_number 4
_symmetry_cell_setting monoclinic
_symmetry_space_group_name_Hall 'P 2yb'
_symmetry_space_group_name_H-M 'P 1 21 1'
_cell_angle_alpha 90
_cell_angle_beta 105.875(3)
_cell_angle_gamma 90
_cell_formula_units_Z 4
_cell_length_a 10.7330(5)
_cell_length_b 12.6853(5)
_cell_length_c 14.0824(5)
_cell_measurement_reflns_used 70335
_cell_measurement_temperature 298
_cell_measurement_theta_max 32.032
_cell_measurement_theta_min 2.910
_cell_volume 1844.21(13)
_computing_cell_refinement 'HKL SCALEPACK'
_computing_data_collection 'Collect (Nonius, 1998)'
_computing_data_reduction 'HKL DENZO and SCALEPACK (Otwinowski & Minor 1997)'
_computing_molecular_graphics 'DIAMOND (Brandenburg & Berndt, 1999)'
_computing_publication_material JANA2000
_computing_structure_refinement 'JANA2000 (Petricek & Dusek, 2000)'
_computing_structure_solution 'SHELXTL (Sheldrick, 1995)'
_diffrn_ambient_temperature 298
_diffrn_detector_area_resol_mean 9
_diffrn_measured_fraction_theta_full 0.995
_diffrn_measured_fraction_theta_max 0.995
_diffrn_measurement_device '\k-geometry diffractometer'
_diffrn_measurement_device_type 'Nonius KappaCCD'
_diffrn_measurement_method '\f and \w scans'
_diffrn_radiation_monochromator 'horizonally mounted graphite crystal'
_diffrn_radiation_type 'Mo K\a'
_diffrn_radiation_wavelength 0.71069
_diffrn_reflns_av_R_equivalents 0.0541
_diffrn_reflns_av_sigmaI/netI 0.0276
_diffrn_reflns_limit_h_max 16
_diffrn_reflns_limit_h_min -16
_diffrn_reflns_limit_k_max 18
_diffrn_reflns_limit_k_min -18
_diffrn_reflns_limit_l_max 21
_diffrn_reflns_limit_l_min -20
_diffrn_reflns_number 68549
_diffrn_reflns_theta_full 32.04
_diffrn_reflns_theta_max 32.04
_diffrn_reflns_theta_min 3.01
_diffrn_standards_decay_% 0
_diffrn_standards_interval_count 0
_diffrn_standards_interval_time 0
_diffrn_standards_number 0
_exptl_absorpt_coefficient_mu 0.089
_exptl_absorpt_correction_T_max 1.000
_exptl_absorpt_correction_T_min 1.000
_exptl_absorpt_correction_type none
_exptl_crystal_colour Colourless
_exptl_crystal_density_diffrn 1.29395(9)
_exptl_crystal_density_meas ?
_exptl_crystal_description Block
_exptl_crystal_F_000 752
_exptl_crystal_size_max 0.46
_exptl_crystal_size_mid 0.26
_exptl_crystal_size_min 0.23
_refine_diff_density_max 0.14
_refine_diff_density_min -0.12
_refine_ls_abs_structure_details 'from known (S)-configuration at C14'
_refine_ls_extinction_coef 5.5(5)
_refine_ls_extinction_method 'B-C type 1 Lorentzian isotropic (Becker & Coppens, 1974)'
_refine_ls_goodness_of_fit_ref 1.57
_refine_ls_hydrogen_treatment noref
_refine_ls_number_parameters 487
_refine_ls_number_reflns 4422
_refine_ls_R_factor_all 0.0426
_refine_ls_R_factor_gt 0.0352
_refine_ls_shift/su_max 0.0005
_refine_ls_shift/su_mean 0.0001
_refine_ls_structure_factor_coef Fsqd
_refine_ls_weighting_details 'w = 1/[\s^2^(I)+0.001296I^2^]'
_refine_ls_weighting_scheme sigma
_refine_ls_wR_factor_gt 0.0824
_refine_ls_wR_factor_ref 0.0848
_reflns_number_gt 3918
_reflns_number_total 4422
_reflns_threshold_expression I>2\s(I)
_cod_data_source_file dn6038.cif
_cod_data_source_block I
_cod_depositor_comments
;
The following automatic conversions were performed:

'_exptl_absorpt_correction_type' value 'None' changed to 'none'
according to /home/saulius/struct/CIF-dictionaries/cif_core.dic
dictionary named 'cif_core.dic' version 2.4.1 from 2010-06-29.

Automatic conversion script
Id: cif_fix_values 1715 2011-07-08 13:25:40Z adriana 

The following automatic conversions were performed:

'_exptl_crystal_density_meas' value 'not measured' was changed to '?'
- the value is perceived as not measured.

Automatic conversion script
Id: cif_fix_values 3008 2015-01-20 13:52:24Z robertas 
;
_cod_original_sg_symbol_H-M 'P 21'
_cod_database_code 2201479
_cod_database_fobs_code 2201479

loop_
_symmetry_equiv_pos_site_id
_symmetry_equiv_pos_as_xyz
1 x,y,z
2 -x,1/2+y,-z

loop_
_atom_site_label
_atom_site_fract_x
_atom_site_fract_y
_atom_site_fract_z
_atom_site_U_iso_or_equiv
_atom_site_adp_type
_atom_site_calc_flag
_atom_site_refinement_flags
_atom_site_occupancy
_atom_site_disorder_assembly
_atom_site_disorder_group
_atom_site_type_symbol
O1a 0.01873(13) 0.5594 0.62059(9) 0.0499(4) Uani d . 1 . . O
O2a -0.02922(16) 0.22199(14) 0.57898(11) 0.0594(5) Uani d . 1 . . O
O3a 0.09094(13) 0.27146(14) 0.72847(10) 0.0555(5) Uani d . 1 . . O
N1a 0.20283(14) 0.48219(15) 0.71307(11) 0.0470(5) Uani d . 1 . . N
N2a 0.04755(14) 0.38557(14) 0.59405(10) 0.0395(5) Uani d . 1 . . N
N3a 0.3976(2) 0.6936(2) 0.7233(2) 0.0890(10) Uani d . 1 . . N
C1a 0.22969(18) 0.5754(2) 0.77777(14) 0.0514(7) Uani d . 1 . . C
C2a 0.2813(2) 0.5404(2) 0.88391(15) 0.0632(8) Uani d . 1 . . C
C3a 0.3500(2) 0.4531(2) 0.90379(15) 0.0656(8) Uani d . 1 . . C
C4a 0.4784(2) 0.3164(2) 0.84249(17) 0.0652(8) Uani d . 1 . . C
C5a 0.5035(2) 0.2605(2) 0.7667(2) 0.0705(9) Uani d . 1 . . C
C6a 0.43115(19) 0.2784(2) 0.67123(17) 0.0630(8) Uani d . 1 . . C
C7a 0.33263(18) 0.35159(19) 0.65101(14) 0.0510(6) Uani d . 1 . . C
C8a 0.30409(17) 0.40628(17) 0.72811(13) 0.0446(6) Uani d . 1 . . C
C9a 0.37837(18) 0.3909(2) 0.82519(14) 0.0525(6) Uani d . 1 . . C
C10a 0.3234(2) 0.6441(2) 0.74737(17) 0.0592(8) Uani d . 1 . . C
C11a 0.08652(17) 0.48104(17) 0.64241(12) 0.0392(5) Uani d . 1 . . C
C12a 0.04270(17) 0.29102(17) 0.64369(14) 0.0433(6) Uani d . 1 . . C
C13a -0.0709(2) 0.26866(19) 0.48166(16) 0.0623(8) Uani d . 1 . . C
C14a -0.05244(17) 0.38641(17) 0.49871(12) 0.0414(5) Uani d . 1 . . C
C15a -0.0108(2) 0.4429(2) 0.41699(13) 0.0537(7) Uani d . 1 . . C
C16a -0.11654(19) 0.43629(18) 0.32056(13) 0.0477(6) Uani d . 1 . . C
C17a -0.1060(2) 0.36601(19) 0.24795(14) 0.0565(7) Uani d . 1 . . C
C18a -0.2043(3) 0.3568(2) 0.16157(16) 0.0810(11) Uani d . 1 . . C
C19a -0.3136(3) 0.4168(3) 0.1473(2) 0.0921(13) Uani d . 1 . . C
C20a -0.3253(3) 0.4867(3) 0.2179(2) 0.0947(13) Uani d . 1 . . C
C21a -0.2263(3) 0.4972(2) 0.30500(16) 0.0697(9) Uani d . 1 . . C
O1b 0.82100(14) 0.37937(13) 0.70072(10) 0.0538(5) Uani d . 1 . . O
O2b 0.80661(16) 0.72104(15) 0.67889(13) 0.0701(6) Uani d . 1 . . O
O3b 0.94559(14) 0.65663(16) 0.81503(11) 0.0615(5) Uani d . 1 . . O
N1b 0.85680(14) 0.44609(15) 0.85528(10) 0.0438(5) Uani d . 1 . . N
N2b 0.78192(14) 0.55415(15) 0.71540(10) 0.0440(5) Uani d . 1 . . N
N3b 0.7892(2) 0.20178(19) 0.93247(15) 0.0700(8) Uani d . 1 . . N
C1b 0.93530(18) 0.35390(18) 0.89668(14) 0.0467(6) Uani d . 1 . . C
C2b 1.0395(2) 0.3836(2) 0.98871(16) 0.0582(7) Uani d . 1 . . C
C3b 1.02673(19) 0.4673(2) 1.03982(15) 0.0600(7) Uani d . 1 . . C
C4b 0.8805(2) 0.6016(2) 1.08060(15) 0.0572(7) Uani d . 1 . . C
C5b 0.7646(2) 0.6559(2) 1.05735(16) 0.0636(8) Uani d . 1 . . C
C6b 0.6750(2) 0.6369(2) 0.96756(16) 0.0597(8) Uani d . 1 . . C
C7b 0.70157(18) 0.56677(18) 0.90029(14) 0.0498(6) Uani d . 1 . . C
C8b 0.82111(18) 0.51663(17) 0.92278(13) 0.0429(6) Uani d . 1 . . C
C9b 0.90993(18) 0.53142(18) 1.01481(14) 0.0475(6) Uani d . 1 . . C
C10b 0.85268(18) 0.26756(19) 0.91676(14) 0.0486(6) Uani d . 1 . . C
C11b 0.82027(16) 0.45367(17) 0.75464(13) 0.0418(6) Uani d . 1 . . C
C12b 0.85477(19) 0.64449(18) 0.74489(15) 0.0501(7) Uani d . 1 . . C
C13b 0.6960(3) 0.6833(2) 0.6055(2) 0.0853(11) Uani d . 1 . . C
C14b 0.69883(17) 0.56450(19) 0.61431(13) 0.0482(6) Uani d . 1 . . C
C15b 0.5670(2) 0.5142(2) 0.60182(16) 0.0626(8) Uani d . 1 . . C
C16b 0.48105(19) 0.5182(2) 0.49839(16) 0.0568(7) Uani d . 1 . . C
C17b 0.3843(2) 0.5920(3) 0.47061(19) 0.0791(10) Uani d . 1 . . C
C18b 0.3031(3) 0.5946(4) 0.3744(3) 0.1064(15) Uani d . 1 . . C
C19b 0.3220(3) 0.5239(4) 0.3078(2) 0.1100(16) Uani d . 1 . . C
C20b 0.4192(4) 0.4485(3) 0.3333(2) 0.1012(14) Uani d . 1 . . C
C21b 0.4981(3) 0.4467(3) 0.42909(19) 0.0770(10) Uani d . 1 . . C
Hc1a 0.1511 0.6147 0.7703 0.061 Uiso d . 1 . . H
Hc2a 0.2698 0.5753 0.9415 0.076 Uiso d . 1 . . H
Hc3a 0.378 0.4356 0.9727 0.078 Uiso d . 1 . . H
Hc4a 0.5313 0.3031 0.9083 0.078 Uiso d . 1 . . H
Hc5a 0.5721 0.2091 0.7808 0.085 Uiso d . 1 . . H
Hc6a 0.4495 0.239 0.6181 0.074 Uiso d . 1 . . H
Hc7a 0.2843 0.3647 0.5836 0.061 Uiso d . 1 . . H
H1c13a -0.1602 0.2513 0.4518 0.076 Uiso d . 1 . . H
H2c13a -0.019 0.2421 0.4413 0.076 Uiso d . 1 . . H
Hc14a -0.1291 0.4248 0.5005 0.05 Uiso d . 1 . . H
H1c15a 0.0068 0.5158 0.4346 0.065 Uiso d . 1 . . H
H2c15a 0.0663 0.4098 0.4088 0.065 Uiso d . 1 . . H
Hc17a -0.0293 0.3233 0.2571 0.068 Uiso d . 1 . . H
Hc18a -0.1967 0.3081 0.1111 0.097 Uiso d . 1 . . H
Hc19a -0.3824 0.4094 0.0878 0.11 Uiso d . 1 . . H
Hc20a -0.4022 0.5288 0.2067 0.113 Uiso d . 1 . . H
Hc21a -0.234 0.5466 0.3549 0.084 Uiso d . 1 . . H
Hc1b 0.9756 0.3291 0.8478 0.061 Uiso d . 1 . . H
Hc2b 1.1191 0.3463 1.0166 0.076 Uiso d . 1 . . H
Hc3b 1.1013 0.4814 1.0943 0.078 Uiso d . 1 . . H
Hc4b 0.9421 0.6128 1.1438 0.078 Uiso d . 1 . . H
Hc5b 0.7463 0.7064 1.1027 0.085 Uiso d . 1 . . H
Hc6b 0.5929 0.6726 0.9517 0.074 Uiso d . 1 . . H
Hc7b 0.6378 0.5533 0.8387 0.061 Uiso d . 1 . . H
H1c13b 0.7019 0.7052 0.5413 0.076 Uiso d . 1 . . H
H2c13b 0.6191 0.7122 0.6172 0.076 Uiso d . 1 . . H
Hc14b 0.7303 0.5282 0.5654 0.05 Uiso d . 1 . . H
H1c15b 0.5792 0.4413 0.6217 0.065 Uiso d . 1 . . H
H2c15b 0.5243 0.5509 0.644 0.065 Uiso d . 1 . . H
Hc17b 0.3726 0.6418 0.5191 0.065 Uiso d . 1 . . H
Hc18b 0.2344 0.6455 0.3541 0.097 Uiso d . 1 . . H
Hc19b 0.2655 0.5266 0.2417 0.11 Uiso d . 1 . . H
Hc20b 0.4313 0.3982 0.2857 0.113 Uiso d . 1 . . H
Hc21b 0.566 0.395 0.4474 0.084 Uiso d . 1 . . H

loop_
_atom_site_aniso_label
_atom_site_aniso_U_11
_atom_site_aniso_U_22
_atom_site_aniso_U_33
_atom_site_aniso_U_12
_atom_site_aniso_U_13
_atom_site_aniso_U_23
_atom_site_aniso_type_symbol
O1a 0.0598(7) 0.0356(7) 0.0511(7) 0.0031(6) 0.0096(6) -0.0016(6) O
O2a 0.0807(10) 0.0333(6) 0.0604(8) -0.0093(7) 0.0128(7) 0.0021(6) O
O3a 0.0579(8) 0.0548(8) 0.0516(8) 0.0053(7) 0.0113(6) 0.0157(6) O
N1a 0.0434(8) 0.0457(8) 0.0498(8) -0.0005(7) 0.0092(7) -0.0162(7) N
N2a 0.0444(8) 0.0335(7) 0.0385(7) -0.0013(6) 0.0076(6) 0.0000(6) N
N3a 0.0919(15) 0.0689(13) 0.1205(19) -0.0177(12) 0.0533(14) -0.0220(13) N
C1a 0.0454(9) 0.0533(11) 0.0558(11) -0.0027(9) 0.0145(8) -0.0210(9) C
C2a 0.0632(12) 0.0803(15) 0.0471(11) -0.0062(12) 0.0165(10) -0.0210(11) C
C3a 0.0656(13) 0.0859(17) 0.0438(10) -0.0049(13) 0.0126(9) -0.0066(11) C
C4a 0.0515(11) 0.0691(14) 0.0653(13) 0.0015(11) -0.0004(10) 0.0005(11) C
C5a 0.0472(11) 0.0659(14) 0.0922(17) 0.0078(10) 0.0083(11) -0.0127(13) C
C6a 0.0487(11) 0.0646(13) 0.0768(15) 0.0013(10) 0.0190(10) -0.0207(12) C
C7a 0.0424(9) 0.0561(11) 0.0538(11) -0.0021(9) 0.0121(8) -0.0125(9) C
C8a 0.0371(8) 0.0451(10) 0.0516(10) -0.0036(7) 0.0123(8) -0.0072(8) C
C9a 0.0454(10) 0.0586(11) 0.0510(10) -0.0056(9) 0.0088(8) -0.0072(9) C
C10a 0.0603(12) 0.0497(11) 0.0689(13) -0.0038(10) 0.0200(11) -0.0199(10) C
C11a 0.0451(9) 0.0368(8) 0.0370(8) -0.0027(7) 0.0136(7) -0.0015(7) C
C12a 0.0462(9) 0.0367(9) 0.0488(11) 0.0013(7) 0.0160(8) 0.0025(8) C
C13a 0.0823(15) 0.0418(10) 0.0541(12) -0.0087(11) 0.0042(11) -0.0043(9) C
C14a 0.0448(9) 0.0368(8) 0.0397(8) -0.0014(7) 0.0067(7) -0.0022(7) C
C15a 0.0653(12) 0.0524(11) 0.0422(10) -0.0065(10) 0.0129(9) 0.0011(9) C
C16a 0.0605(11) 0.0458(10) 0.0381(9) 0.0018(9) 0.0157(8) 0.0062(8) C
C17a 0.0834(14) 0.0456(10) 0.0437(10) 0.0013(10) 0.0229(10) 0.0026(8) C
C18a 0.133(2) 0.0686(15) 0.0406(11) -0.0338(17) 0.0218(14) -0.0039(11) C
C19a 0.090(2) 0.116(3) 0.0550(14) -0.027(2) -0.0063(14) 0.0226(16) C
C20a 0.0679(16) 0.122(3) 0.0895(19) 0.0220(17) 0.0135(15) 0.046(2) C
C21a 0.0799(15) 0.0735(15) 0.0581(13) 0.0204(13) 0.0231(12) 0.0087(11) C
O1b 0.0633(8) 0.0488(7) 0.0489(7) 0.0062(7) 0.0148(6) -0.0054(6) O
O2b 0.0718(10) 0.0498(8) 0.0802(10) -0.0064(8) 0.0065(8) 0.0184(8) O
O3b 0.0606(8) 0.0610(9) 0.0583(8) -0.0171(7) 0.0086(7) 0.0009(7) O
N1b 0.0513(8) 0.0406(8) 0.0409(8) 0.0042(7) 0.0148(7) 0.0031(6) N
N2b 0.0448(7) 0.0432(8) 0.0429(8) -0.0017(7) 0.0103(6) 0.0047(7) N
N3b 0.0702(12) 0.0588(11) 0.0765(13) -0.0039(10) 0.0126(10) 0.0166(10) N
C1b 0.0492(10) 0.0448(10) 0.0477(10) 0.0074(8) 0.0159(8) 0.0016(8) C
C2b 0.0463(10) 0.0581(12) 0.0641(12) 0.0060(10) 0.0049(9) 0.0047(11) C
C3b 0.0515(11) 0.0620(13) 0.0582(12) -0.0051(10) 0.0010(9) -0.0018(11) C
C4b 0.0687(12) 0.0516(11) 0.0513(11) -0.0140(10) 0.0165(10) -0.0089(9) C
C5b 0.0823(15) 0.0515(11) 0.0641(13) -0.0049(11) 0.0322(12) -0.0128(10) C
C6b 0.0635(12) 0.0559(11) 0.0656(12) 0.0051(10) 0.0278(10) -0.0064(10) C
C7b 0.0508(10) 0.0499(11) 0.0510(10) 0.0026(9) 0.0178(8) 0.0000(9) C
C8b 0.0504(10) 0.0380(9) 0.0442(10) -0.0032(8) 0.0195(8) 0.0001(7) C
C9b 0.0509(10) 0.0443(10) 0.0465(10) -0.0094(8) 0.0122(8) 0.0013(8) C
C10b 0.0550(10) 0.0436(10) 0.0435(10) 0.0079(9) 0.0073(8) 0.0040(8) C
C11b 0.0419(9) 0.0414(10) 0.0430(9) -0.0003(8) 0.0132(7) 0.0008(8) C
C12b 0.0533(10) 0.0442(10) 0.0554(11) -0.0037(9) 0.0192(10) 0.0048(9) C
C13b 0.0874(18) 0.0645(15) 0.0856(18) -0.0019(14) -0.0073(15) 0.0244(14) C
C14b 0.0455(9) 0.0573(11) 0.0426(9) 0.0009(9) 0.0132(8) 0.0087(9) C
C15b 0.0480(11) 0.0840(16) 0.0562(12) -0.0035(11) 0.0147(9) 0.0127(11) C
C16b 0.0399(10) 0.0727(13) 0.0564(11) -0.0093(9) 0.0109(9) 0.0099(10) C
C17b 0.0544(12) 0.109(2) 0.0728(15) 0.0105(14) 0.0163(11) 0.0116(15) C
C18b 0.0540(14) 0.158(3) 0.096(2) 0.0110(19) 0.0012(15) 0.040(2) C
C19b 0.0763(19) 0.171(4) 0.0641(17) -0.036(2) -0.0125(15) 0.013(2) C
C20b 0.109(2) 0.116(3) 0.0711(17) -0.039(2) 0.0119(17) -0.0201(18) C
C21b 0.0736(15) 0.0763(17) 0.0757(16) -0.0112(14) 0.0111(13) -0.0022(14) C

loop_
_atom_type_symbol
_atom_type_scat_dispersion_real
_atom_type_scat_dispersion_imag
_atom_type_scat_source
C 0.003 0.002 'International Tables Vol C Tables  4.2.6.8 and 6.1.1.1'
N 0.006 0.003 'International Tables Vol C Tables  4.2.6.8 and 6.1.1.1'
O 0.011 0.006 'International Tables Vol C Tables  4.2.6.8 and 6.1.1.1'
H 0.000 0.000 'International Tables Vol C Tables  4.2.6.8 and 6.1.1.1'

loop_
_geom_angle_atom_site_label_1
_geom_angle_atom_site_label_2
_geom_angle_atom_site_label_3
_geom_angle
_geom_angle_publ_flag
C12a O2a C13a 110.30(18) no
C1a N1a C8a 116.02(13) no
C1a N1a C11a 116.38(17) no
C8a N1a C11a 127.51(17) no
C11a N2a C12a 123.23(14) no
C11a N2a C14a 119.02(16) no
C12a N2a C14a 110.19(15) no
N1a C1a C2a 109.5(2) no
N1a C1a C10a 109.12(18) no
N1a C1a Hc1a 109.38 no
C2a C1a C10a 111.39(16) no
C2a C1a Hc1a 109.5 no
C10a C1a Hc1a 107.9 no
C1a C2a C3a 119.3(2) no
C1a C2a Hc2a 127.0 no
C3a C2a Hc2a 113.7 no
C2a C3a C9a 120.96(19) no
C2a C3a Hc3a 114.3 no
C9a C3a Hc3a 124.8 no
C5a C4a C9a 121.3(2) no
C5a C4a Hc4a 118.1 no
C9a C4a Hc4a 120.6 no
C4a C5a C6a 119.9(2) no
C4a C5a Hc5a 119.6 no
C6a C5a Hc5a 120.6 no
C5a C6a C7a 120.6(2) no
C5a C6a Hc6a 119.5 no
C7a C6a Hc6a 119.8 no
C6a C7a C8a 119.69(18) no
C6a C7a Hc7a 119.7 no
C8a C7a Hc7a 120.6 no
N1a C8a C7a 122.89(15) no
N1a C8a C9a 116.65(18) no
C7a C8a C9a 120.42(18) no
C3a C9a C4a 122.84(18) no
C3a C9a C8a 119.12(19) no
C4a C9a C8a 118.0(2) no
N3a C10a C1a 177.4(3) no
O1a C11a N1a 122.50(18) no
O1a C11a N2a 120.34(14) no
N1a C11a N2a 117.15(17) no
O2a C12a O3a 123.8(2) no
O2a C12a N2a 108.25(15) no
O3a C12a N2a 128.00(18) no
O2a C13a C14a 105.05(16) no
O2a C13a H1c13a 109.5 no
O2a C13a H2c13a 109.8 no
C14a C13a H1c13a 111.5 no
C14a C13a H2c13a 111.6 no
H1c13a C13a H2c13a 109.4 no
N2a C14a C13a 99.69(15) no
N2a C14a C15a 113.66(15) no
N2a C14a Hc14a 113.27 no
C13a C14a C15a 113.32(18) no
C13a C14a Hc14a 115.27 no
C15a C14a Hc14a 102.22 no
C14a C15a C16a 110.41(17) no
C14a C15a H1c15a 109.54 no
C14a C15a H2c15a 109.00 no
C16a C15a H1c15a 109.24 no
C16a C15a H2c15a 109.06 no
H1c15a C15a H2c15a 109.6 no
C15a C16a C17a 120.31(19) no
C15a C16a C21a 120.73(19) no
C17a C16a C21a 118.92(17) no
C16a C17a C18a 120.6(2) no
C16a C17a Hc17a 120.17 no
C18a C17a Hc17a 119.3 no
C17a C18a C19a 120.1(3) no
C17a C18a Hc18a 120.5 no
C19a C18a Hc18a 119.4 no
C18a C19a C20a 120.1(2) no
C18a C19a Hc19a 120.0 no
C20a C19a Hc19a 119.9 no
C19a C20a C21a 120.2(3) no
C19a C20a Hc20a 119.2 no
C21a C20a Hc20a 120.5 no
C16a C21a C20a 120.1(3) no
C16a C21a Hc21a 119.4 no
C20a C21a Hc21a 120.5 no
C12b O2b C13b 110.2(2) no
C1b N1b C8b 117.62(14) no
C1b N1b C11b 116.06(17) no
C8b N1b C11b 126.26(17) no
C11b N2b C12b 123.49(14) no
C11b N2b C14b 119.90(17) no
C12b N2b C14b 111.16(17) no
N1b C1b C2b 110.65(18) no
N1b C1b C10b 110.87(16) no
N1b C1b Hc1b 107.38 no
C2b C1b C10b 111.19(17) no
C2b C1b Hc1b 108.89 no
C10b C1b Hc1b 107.7 no
C1b C2b C3b 120.61(19) no
C1b C2b Hc2b 126.5 no
C3b C2b Hc2b 112.89 no
C2b C3b C9b 122.19(17) no
C2b C3b Hc3b 113.5 no
C9b C3b Hc3b 124.3 no
C5b C4b C9b 121.25(18) no
C5b C4b Hc4b 119.5 no
C9b C4b Hc4b 119.3 no
C4b C5b C6b 119.0(2) no
C4b C5b Hc5b 120.6 no
C6b C5b Hc5b 120.3 no
C5b C6b C7b 121.0(2) no
C5b C6b Hc6b 119.6 no
C7b C6b Hc6b 119.41 no
C6b C7b C8b 119.24(16) no
C6b C7b Hc7b 120.13 no
C8b C7b Hc7b 120.6 no
N1b C8b C7b 122.21(15) no
N1b C8b C9b 117.49(17) no
C7b C8b C9b 120.27(19) no
C3b C9b C4b 122.54(17) no
C3b C9b C8b 118.31(19) no
C4b C9b C8b 119.05(18) no
N3b C10b C1b 179.6(2) no
O1b C11b N1b 123.09(19) no
O1b C11b N2b 120.69(16) no
N1b C11b N2b 116.21(18) no
O2b C12b O3b 123.5(2) no
O2b C12b N2b 108.13(15) no
O3b C12b N2b 128.4(2) no
O2b C13b C14b 106.3(2) no
O2b C13b H1c13b 109.1 no
O2b C13b H2c13b 109.5 no
C14b C13b H1c13b 111.0 no
C14b C13b H2c13b 111.5 no
H1c13b C13b H2c13b 109.4 no
N2b C14b C13b 99.32(18) no
N2b C14b C15b 112.05(17) no
N2b C14b Hc14b 114.39 no
C13b C14b C15b 114.3(2) no
C13b C14b Hc14b 114.9 no
C15b C14b Hc14b 102.39 no
C14b C15b C16b 113.9(2) no
C14b C15b H1c15b 108.71 no
C14b C15b H2c15b 108.1 no
C16b C15b H1c15b 108.3 no
C16b C15b H2c15b 108.26 no
H1c15b C15b H2c15b 109.5 no
C15b C16b C17b 121.2(2) no
C15b C16b C21b 120.0(2) no
C17b C16b C21b 118.9(2) no
C16b C17b C18b 121.0(3) no
C16b C17b Hc17b 118.7 no
C18b C17b Hc17b 120.3 no
C17b C18b C19b 119.0(3) no
C17b C18b Hc18b 121.8 no
C19b C18b Hc18b 119.1 no
C18b C19b C20b 121.5(3) no
C18b C19b Hc19b 118.2 no
C20b C19b Hc19b 120.3 no
C19b C20b C21b 118.7(3) no
C19b C20b Hc20b 120.9 no
C21b C20b Hc20b 120.4 no
C16b C21b C20b 120.9(3) no
C16b C21b Hc21b 119.7 no
C20b C21b Hc21b 119.3 no

loop_
_geom_bond_atom_site_label_1
_geom_bond_atom_site_label_2
_geom_bond_site_symmetry_1
_geom_bond_site_symmetry_2
_geom_bond_distance
_geom_bond_publ_flag
O1a C11a . . 1.220(2) no
O2a C12a . . 1.345(2) no
O2a C13a . . 1.447(3) no
O3a C12a . . 1.190(2) no
N1a C1a . . 1.472(3) no
N1a C8a . . 1.424(3) no
N1a C11a . . 1.367(2) no
N2a C11a . . 1.396(3) no
N2a C12a . . 1.396(3) no
N2a C14a . . 1.4718(19) no
N3a C10a . . 1.136(4) no
C1a C2a . . 1.512(3) no
C1a C10a . . 1.480(3) no
C1a Hc1a . . 0.961 no
C2a C3a . . 1.317(4) no
C2a Hc2a . . 0.961 no
C3a C9a . . 1.457(3) no
C3a Hc3a . . 0.960 no
C4a C5a . . 1.368(4) no
C4a C9a . . 1.401(3) no
C4a Hc4a . . 0.960 no
C5a C6a . . 1.375(3) no
C5a Hc5a . . 0.963 no
C6a C7a . . 1.377(3) no
C6a Hc6a . . 0.964 no
C7a C8a . . 1.391(3) no
C7a Hc7a . . 0.9636 no
C8a C9a . . 1.395(2) no
C13a C14a . . 1.517(3) no
C13a H1c13a . . 0.961 no
C13a H2c13a . . 0.959 no
C14a C15a . . 1.523(3) no
C14a Hc14a . . 0.962 no
C15a C16a . . 1.515(2) no
C15a H1c15a . . 0.963 no
C15a H2c15a . . 0.962 no
C16a C17a . . 1.384(3) no
C16a C21a . . 1.375(4) no
C17a C18a . . 1.380(3) no
C17a Hc17a . . 0.964 no
C18a C19a . . 1.366(5) no
C18a Hc18a . . 0.962 no
C19a C20a . . 1.365(5) no
C19a Hc19a . . 0.958 no
C20a C21a . . 1.392(3) no
C20a Hc20a . . 0.959 no
C21a Hc21a . . 0.962 no
O1b C11b . . 1.212(3) no
O2b C12b . . 1.346(3) no
O2b C13b . . 1.426(3) no
O3b C12b . . 1.193(2) no
N1b C1b . . 1.466(3) no
N1b C8b . . 1.432(3) no
N1b C11b . . 1.367(2) no
N2b C11b . . 1.405(3) no
N2b C12b . . 1.385(3) no
N2b C14b . . 1.464(2) no
N3b C10b . . 1.137(3) no
C1b C2b . . 1.510(3) no
C1b C10b . . 1.484(3) no
C1b Hc1b . . 0.961 no
C2b C3b . . 1.311(4) no
C2b Hc2b . . 0.961 no
C3b C9b . . 1.454(3) no
C3b Hc3b . . 0.9619 no
C4b C5b . . 1.380(3) no
C4b C9b . . 1.383(3) no
C4b Hc4b . . 0.9631 no
C5b C6b . . 1.385(3) no
C5b Hc5b . . 0.962 no
C6b C7b . . 1.385(3) no
C6b Hc6b . . 0.961 no
C7b C8b . . 1.389(3) no
C7b Hc7b . . 0.9619 no
C8b C9b . . 1.396(2) no
C13b C14b . . 1.512(4) no
C13b H1c13b . . 0.965 no
C13b H2c13b . . 0.957 no
C14b C15b . . 1.518(3) no
C14b Hc14b . . 0.963 no
C15b C16b . . 1.497(3) no
C15b H1c15b . . 0.965 no
C15b H2c15b . . 0.963 no
C16b C17b . . 1.373(4) no
C16b C21b . . 1.381(4) no
C17b C18b . . 1.397(4) no
C17b Hc17b . . 0.964 no
C18b C19b . . 1.352(6) no
C18b Hc18b . . 0.963 no
C19b C20b . . 1.388(6) no
C19b Hc19b . . 0.963 no
C20b C21b . . 1.383(4) no
C20b Hc20b . . 0.960 no
C21b Hc21b . . 0.961 no

loop_
_geom_torsion_atom_site_label_1
_geom_torsion_atom_site_label_2
_geom_torsion_atom_site_label_3
_geom_torsion_atom_site_label_4
_geom_torsion
_geom_torsion_publ_flag
N1a C11a N2a C12a 52.5(3) no
N1b C11b N2b C12b 50.6(3) no
C11a N2a C12a O3a -15.3(3) no
C11b N2b C12b O3b -13.1(4) no
C1a N1a C11a O1a 13.5(3) no
C1b N1b C11b O1b 18.8(3) no

loop_
_cod_related_entry_id
_cod_related_entry_database
_cod_related_entry_code
1 ChemSpider 24731779
